data_7703081
loop_
_publ_author_name
'Yuan, Jian-Tao'
'Hou, Juan-Juan'
'Liu, Xue-Li'
'Feng, Ya-Ru'
'Zhang, Xian-Ming'

_publ_section_title
;
 Optimized trimetallic benzotriazole-5-carboxylate MOFs with coordinately
 unsaturated active sites as an efficient electrocatalyst for the oxygen
 evolution reaction.
;
_journal_issue 3
_journal_name_full 'Dalton transactions (Cambridge, England : 2003)'
_journal_page_first 750
_journal_page_last 756
_journal_paper_doi 10.1039/c9dt04295d
_journal_volume 49
_journal_year 2020
_chemical_formula_sum 'C14 H6 Co2.36 Fe0.19 N6 Ni0.45 O6'
_chemical_formula_weight 530.35
_space_group_crystal_system monoclinic
_space_group_IT_number 15
_space_group_name_Hall '-C 2yc'
_space_group_name_H-M_alt 'C 1 2/c 1'
_atom_sites_solution_hydrogens geom
_audit_creation_method SHELXL-2016/6
_audit_update_record
;
2019-11-05 deposited with the CCDC.	2019-12-04 downloaded from the CCDC.
;
_cell_angle_alpha 90
_cell_angle_beta 95.114(4)
_cell_angle_gamma 90
_cell_formula_units_Z 4
_cell_length_a 17.7685(9)
_cell_length_b 12.7627(9)
_cell_length_c 11.2090(5)
_cell_measurement_reflns_used 965
_cell_measurement_temperature 293(2)
_cell_measurement_theta_max 69.7830
_cell_measurement_theta_min 5.6600
_cell_volume 2531.8(2)
_computing_structure_refinement 'SHELXL-2016/6 (Sheldrick, 2016)'
_diffrn_ambient_temperature 293(2)
_diffrn_measured_fraction_theta_full 1.000
_diffrn_measured_fraction_theta_max 0.998
_diffrn_measurement_device_type 'Xcalibur, Eos, Gemini'
_diffrn_radiation_type CuK\a
_diffrn_radiation_wavelength 1.54184
_diffrn_reflns_av_R_equivalents 0.0833
_diffrn_reflns_av_unetI/netI 0.0765
_diffrn_reflns_Laue_measured_fraction_full 1.000
_diffrn_reflns_Laue_measured_fraction_max 0.998
_diffrn_reflns_limit_h_max 22
_diffrn_reflns_limit_h_min -22
_diffrn_reflns_limit_k_max 15
_diffrn_reflns_limit_k_min -15
_diffrn_reflns_limit_l_max 13
_diffrn_reflns_limit_l_min -10
_diffrn_reflns_number 6403
_diffrn_reflns_point_group_measured_fraction_full 1.000
_diffrn_reflns_point_group_measured_fraction_max 0.998
_diffrn_reflns_theta_full 67.684
_diffrn_reflns_theta_max 73.043
_diffrn_reflns_theta_min 4.271
_exptl_absorpt_coefficient_mu 13.538
_exptl_crystal_colour purple
_exptl_crystal_density_diffrn 1.391
_exptl_crystal_description needle
_exptl_crystal_F_000 1045
_refine_diff_density_max 0.627
_refine_diff_density_min -0.704
_refine_diff_density_rms 0.111
_refine_ls_extinction_method none
_refine_ls_goodness_of_fit_ref 1.026
_refine_ls_hydrogen_treatment constr
_refine_ls_matrix_type full
_refine_ls_number_parameters 132
_refine_ls_number_reflns 2523
_refine_ls_number_restraints 0
_refine_ls_restrained_S_all 1.026
_refine_ls_R_factor_all 0.0850
_refine_ls_R_factor_gt 0.0596
_refine_ls_shift/su_max 0.000
_refine_ls_shift/su_mean 0.000
_refine_ls_structure_factor_coef Fsqd
_refine_ls_weighting_details 'w=1/[\s^2^(Fo^2^)+(0.0925P)^2^+1.8539P] where P=(Fo^2^+2Fc^2^)/3'
_refine_ls_weighting_scheme calc
_refine_ls_wR_factor_gt 0.1575
_refine_ls_wR_factor_ref 0.1734
_reflns_Friedel_coverage 0.000
_reflns_number_gt 1818
_reflns_number_total 2523
_reflns_threshold_expression 'I > 2\s(I)'
_cod_data_source_file c9dt04295d2.cif
_cod_data_source_block 3_sq
_cod_depositor_comments 'Adding full bibliography for 7703080--7703082.cif.'
_cod_original_sg_symbol_H-M 'C 2/c'
_cod_database_code 7703081
_shelx_shelxl_version_number 2016/6
_shelx_space_group_comment
;
The symmetry employed for this shelxl refinement is uniquely defined
by the following loop, which should always be used as a source of
symmetry information in preference to the above space-group names.
They are only intended as comments.
;

loop_
_space_group_symop_operation_xyz
'x, y, z'
'-x, y, -z+1/2'
'x+1/2, y+1/2, z'
'-x+1/2, y+1/2, -z+1/2'
'-x, -y, -z'
'x, -y, z-1/2'
'-x+1/2, -y+1/2, -z'
'x+1/2, -y+1/2, z-1/2'

loop_
_atom_site_label
_atom_site_type_symbol
_atom_site_fract_x
_atom_site_fract_y
_atom_site_fract_z
_atom_site_U_iso_or_equiv
_atom_site_adp_type
_atom_site_occupancy
_atom_site_site_symmetry_order
_atom_site_calc_flag
_atom_site_refinement_flags_posn
_atom_site_refinement_flags_adp
_atom_site_refinement_flags_occupancy
Co1 Co 0.000000 0.40577(9) 0.250000 0.0229(3) Uani 0.7867 2 d S T P
Ni1 Ni 0.000000 0.40577(9) 0.250000 0.0229(3) Uani 0.15 2 d S T P
Fe1 Fe 0.000000 0.40577(9) 0.250000 0.0229(3) Uani 0.0633 2 d S T P
Co2 Co 0.07890(4) 0.55816(6) 0.49979(7) 0.0248(3) Uani 0.7867 1 d . . P
Ni2 Ni 0.07890(4) 0.55816(6) 0.49979(7) 0.0248(3) Uani 0.15 1 d . . P
Fe2 Fe 0.07890(4) 0.55816(6) 0.49979(7) 0.0248(3) Uani 0.0633 1 d . . P
O1 O -0.1359(2) 0.3123(3) 0.4362(3) 0.0359(9) Uani 1 1 d . . .
O2 O -0.0818(2) 0.2905(3) 0.2650(3) 0.0373(10) Uani 1 1 d . . .
O3 O 0.02062(18) 0.4193(3) 0.4327(3) 0.0254(8) Uani 1 1 d . . .
N1 N -0.3731(2) 0.0651(3) 0.3375(4) 0.0316(11) Uani 1 1 d . . .
N2 N -0.4104(2) 0.0165(3) 0.2448(4) 0.0287(10) Uani 1 1 d . . .
N3 N -0.3771(2) 0.0294(3) 0.1457(4) 0.0283(10) Uani 1 1 d . . .
C1 C -0.3121(3) 0.1122(4) 0.2952(5) 0.0316(13) Uani 1 1 d . . .
C2 C -0.3141(3) 0.0885(4) 0.1732(5) 0.0308(12) Uani 1 1 d . . .
C3 C -0.2598(3) 0.1269(5) 0.1009(5) 0.0421(15) Uani 1 1 d . . .
H3A H -0.262457 0.113095 0.019149 0.051 Uiso 1 1 calc R U .
C4 C -0.2029(3) 0.1855(5) 0.1566(5) 0.0425(15) Uani 1 1 d . . .
H4A H -0.165662 0.211296 0.111272 0.051 Uiso 1 1 calc R U .
C5 C -0.1983(3) 0.2085(4) 0.2797(5) 0.0326(13) Uani 1 1 d . . .
C6 C -0.2521(3) 0.1732(4) 0.3507(5) 0.0342(13) Uani 1 1 d . . .
H6A H -0.249227 0.188611 0.432066 0.041 Uiso 1 1 calc R U .
C7 C -0.1324(3) 0.2763(4) 0.3307(5) 0.0342(13) Uani 1 1 d . . .

loop_
_atom_site_aniso_label
_atom_site_aniso_U_11
_atom_site_aniso_U_22
_atom_site_aniso_U_33
_atom_site_aniso_U_23
_atom_site_aniso_U_13
_atom_site_aniso_U_12
Co1 0.0187(6) 0.0286(6) 0.0220(6) 0.000 0.0056(5) 0.000
Ni1 0.0187(6) 0.0286(6) 0.0220(6) 0.000 0.0056(5) 0.000
Fe1 0.0187(6) 0.0286(6) 0.0220(6) 0.000 0.0056(5) 0.000
Co2 0.0197(4) 0.0343(5) 0.0212(5) 0.0000(3) 0.0060(3) -0.0033(3)
Ni2 0.0197(4) 0.0343(5) 0.0212(5) 0.0000(3) 0.0060(3) -0.0033(3)
Fe2 0.0197(4) 0.0343(5) 0.0212(5) 0.0000(3) 0.0060(3) -0.0033(3)
O1 0.038(2) 0.045(2) 0.027(2) -0.0028(18) 0.0135(17) -0.0108(18)
O2 0.030(2) 0.046(2) 0.038(2) -0.0083(19) 0.0134(17) -0.0155(18)
O3 0.0192(17) 0.034(2) 0.0233(18) -0.0014(15) 0.0029(14) -0.0038(15)
N1 0.026(2) 0.043(3) 0.026(2) -0.005(2) 0.008(2) -0.013(2)
N2 0.028(2) 0.035(3) 0.023(2) -0.005(2) 0.0068(19) -0.003(2)
N3 0.026(2) 0.037(3) 0.022(2) 0.003(2) 0.0052(18) -0.005(2)
C1 0.029(3) 0.037(3) 0.030(3) -0.002(2) 0.013(2) -0.005(2)
C2 0.030(3) 0.039(3) 0.024(3) -0.001(2) 0.007(2) -0.006(2)
C3 0.039(3) 0.060(4) 0.029(3) -0.009(3) 0.012(3) -0.016(3)
C4 0.045(4) 0.055(4) 0.031(3) -0.003(3) 0.021(3) -0.011(3)
C5 0.030(3) 0.038(3) 0.031(3) -0.002(2) 0.009(2) -0.005(3)
C6 0.036(3) 0.040(3) 0.028(3) -0.002(3) 0.008(2) -0.011(3)
C7 0.030(3) 0.039(3) 0.033(3) 0.004(3) 0.008(2) -0.004(3)

loop_
_atom_type_symbol
_atom_type_description
_atom_type_scat_dispersion_real
_atom_type_scat_dispersion_imag
_atom_type_scat_source
C C 0.0181 0.0091 'International Tables Vol C Tables 4.2.6.8 and 6.1.1.4'
H H 0.0000 0.0000 'International Tables Vol C Tables 4.2.6.8 and 6.1.1.4'
N N 0.0311 0.0180 'International Tables Vol C Tables 4.2.6.8 and 6.1.1.4'
Ni Ni -3.0029 0.5091 'International Tables Vol C Tables 4.2.6.8 and 6.1.1.4'
Co Co -2.3653 3.6143 'International Tables Vol C Tables 4.2.6.8 and 6.1.1.4'
Fe Fe -1.1336 3.1974 'International Tables Vol C Tables 4.2.6.8 and 6.1.1.4'
O O 0.0492 0.0322 'International Tables Vol C Tables 4.2.6.8 and 6.1.1.4'

loop_
_geom_angle_atom_site_label_1
_geom_angle_atom_site_label_2
_geom_angle_atom_site_label_3
_geom_angle
_geom_angle_site_symmetry_1
_geom_angle_site_symmetry_3
O3 Co1 O3 170.3(2) 2 .
O3 Co1 O2 92.45(13) 2 2
O3 Co1 O2 94.37(14) . 2
O3 Co1 O2 94.37(14) 2 .
O3 Co1 O2 92.45(13) . .
O2 Co1 O2 90.2(2) 2 .
O3 Co1 N2 89.08(14) 2 3
O3 Co1 N2 84.51(14) . 3
O2 Co1 N2 86.47(15) 2 3
O2 Co1 N2 175.32(16) . 3
O3 Co1 N2 84.51(14) 2 4_455
O3 Co1 N2 89.08(14) . 4_455
O2 Co1 N2 175.32(16) 2 4_455
O2 Co1 N2 86.47(15) . 4_455
N2 Co1 N2 97.0(2) 3 4_455
O3 Co2 O1 100.29(14) 5_566 5_566
O3 Co2 N3 93.58(15) 5_566 8_556
O1 Co2 N3 91.06(16) 5_566 8_556
O3 Co2 N1 140.22(16) 5_566 3
O1 Co2 N1 92.51(15) 5_566 3
N3 Co2 N1 123.90(17) 8_556 3
O3 Co2 O3 80.63(14) 5_566 .
O1 Co2 O3 178.84(15) 5_566 .
N3 Co2 O3 88.17(15) 8_556 .
N1 Co2 O3 87.21(15) 3 .
C7 O1 Co2 123.8(3) . 5_566
C7 O2 Co1 135.0(4) . .
Co2 O3 Co1 107.66(15) 5_566 .
Co2 O3 Co2 99.38(14) 5_566 .
Co1 O3 Co2 117.06(16) . .
N2 N1 C1 106.9(4) . .
N2 N1 Co2 116.6(3) . 3_445
C1 N1 Co2 136.5(4) . 3_445
N3 N2 N1 111.7(4) . .
N3 N2 Co1 120.0(3) . 3_445
N1 N2 Co1 127.4(3) . 3_445
N2 N3 C2 107.5(4) . .
N2 N3 Co2 115.6(3) . 8_455
C2 N3 Co2 136.1(3) . 8_455
N1 C1 C2 107.1(5) . .
N1 C1 C6 132.9(5) . .
C2 C1 C6 120.0(5) . .
N3 C2 C1 106.9(4) . .
N3 C2 C3 131.0(5) . .
C1 C2 C3 122.1(5) . .
C4 C3 C2 116.6(5) . .
C4 C3 H3A 121.7 . .
C2 C3 H3A 121.7 . .
C3 C4 C5 122.7(5) . .
C3 C4 H4A 118.7 . .
C5 C4 H4A 118.7 . .
C6 C5 C4 121.2(5) . .
C6 C5 C7 121.3(5) . .
C4 C5 C7 117.5(5) . .
C5 C6 C1 117.4(5) . .
C5 C6 H6A 121.3 . .
C1 C6 H6A 121.3 . .
O2 C7 O1 127.1(5) . .
O2 C7 C5 116.1(5) . .
O1 C7 C5 116.9(4) . .

loop_
_geom_bond_atom_site_label_1
_geom_bond_atom_site_label_2
_geom_bond_distance
_geom_bond_site_symmetry_2
Co1 O3 2.055(3) 2
Co1 O3 2.055(3) .
Co1 O2 2.085(3) 2
Co1 O2 2.085(3) .
Co1 N2 2.133(4) 3
Co1 N2 2.133(4) 4_455
Co2 O3 2.005(3) 5_566
Co2 O1 2.036(4) 5_566
Co2 N3 2.075(4) 8_556
Co2 N1 2.079(4) 3
Co2 O3 2.154(3) .
O1 C7 1.276(6) .
O2 C7 1.226(6) .
N1 N2 1.335(6) .
N1 C1 1.361(6) .
N2 N3 1.315(5) .
N3 C2 1.363(6) .
C1 C2 1.397(7) .
C1 C6 1.419(7) .
C2 C3 1.403(7) .
C3 C4 1.362(8) .
C3 H3A 0.9300 .
C4 C5 1.407(7) .
C4 H4A 0.9300 .
C5 C6 1.372(7) .
C5 C7 1.526(7) .
C6 H6A 0.9300 .

loop_
_geom_torsion_atom_site_label_1
_geom_torsion_atom_site_label_2
_geom_torsion_atom_site_label_3
_geom_torsion_atom_site_label_4
_geom_torsion
_geom_torsion_site_symmetry_1
_geom_torsion_site_symmetry_4
C1 N1 N2 N3 0.0(6) . .
Co2 N1 N2 N3 177.3(3) 3_445 .
C1 N1 N2 Co1 168.5(4) . 3_445
Co2 N1 N2 Co1 -14.2(5) 3_445 3_445
N1 N2 N3 C2 0.6(6) . .
Co1 N2 N3 C2 -168.8(3) 3_445 .
N1 N2 N3 Co2 172.2(3) . 8_455
Co1 N2 N3 Co2 2.8(5) 3_445 8_455
N2 N1 C1 C2 -0.7(6) . .
Co2 N1 C1 C2 -177.1(4) 3_445 .
N2 N1 C1 C6 -179.1(6) . .
Co2 N1 C1 C6 4.5(10) 3_445 .
N2 N3 C2 C1 -1.1(6) . .
Co2 N3 C2 C1 -170.1(4) 8_455 .
N2 N3 C2 C3 -178.3(6) . .
Co2 N3 C2 C3 12.7(10) 8_455 .
N1 C1 C2 N3 1.1(6) . .
C6 C1 C2 N3 179.7(5) . .
N1 C1 C2 C3 178.6(5) . .
C6 C1 C2 C3 -2.8(9) . .
N3 C2 C3 C4 179.4(6) . .
C1 C2 C3 C4 2.5(9) . .
C2 C3 C4 C5 -0.9(10) . .
C3 C4 C5 C6 -0.6(10) . .
C3 C4 C5 C7 -179.1(6) . .
C4 C5 C6 C1 0.3(9) . .
C7 C5 C6 C1 178.8(5) . .
N1 C1 C6 C5 179.5(6) . .
C2 C1 C6 C5 1.3(8) . .
Co1 O2 C7 O1 -24.5(9) . .
Co1 O2 C7 C5 155.2(4) . .
Co2 O1 C7 O2 22.6(8) 5_566 .
Co2 O1 C7 C5 -157.0(4) 5_566 .
C6 C5 C7 O2 169.4(5) . .
C4 C5 C7 O2 -12.0(8) . .
C6 C5 C7 O1 -10.9(8) . .
C4 C5 C7 O1 167.6(5) . .
